data_4515871
loop_
_publ_author_name
'McCready, Matthew S.'
'Puddephatt, Richard J.'

_publ_section_title
;
 Supramolecular Organoplatinum(IV) Chemistry: Dimers and Polymers Formed
 by Intermolecular Hydrogen Bonding.
;
_journal_issue 10
_journal_name_full 'ACS omega'
_journal_page_first 13621
_journal_page_last 13629
_journal_paper_doi 10.1021/acsomega.8b01860
_journal_volume 3
_journal_year 2018
_chemical_formula_moiety 'C29 H34 B Br N4 O2 Pt, C3 H6 O'
_chemical_formula_sum 'C32 H40 B Br N4 O3 Pt'
_chemical_formula_weight 814.49
_space_group_IT_number 2
_space_group_name_Hall '-P 1'
_space_group_name_H-M_alt 'P -1'
_symmetry_cell_setting triclinic
_symmetry_space_group_name_Hall '-P 1'
_symmetry_space_group_name_H-M 'P -1'
_atom_sites_solution_hydrogens geom
_atom_sites_solution_primary direct
_atom_sites_solution_secondary difmap
_audit_creation_method SHELXL-97
_cell_angle_alpha 94.577(4)
_cell_angle_beta 93.652(4)
_cell_angle_gamma 113.547(4)
_cell_formula_units_Z 2
_cell_length_a 8.8735(6)
_cell_length_b 10.9710(6)
_cell_length_c 17.8017(11)
_cell_measurement_reflns_used 7249
_cell_measurement_temperature 150(2)
_cell_measurement_theta_max 27.57
_cell_measurement_theta_min 1.15
_cell_volume 1574.96(18)
_computing_cell_refinement 'Bruker SAINT'
_computing_data_collection 'Bruker APEX2'
_computing_data_reduction 'Bruker SAINT'
_computing_molecular_graphics 'Bruker SHELXTL'
_computing_publication_material 'Bruker SHELXTL'
_computing_structure_refinement 'SHELXL-97 (Sheldrick, 2008)'
_computing_structure_solution 'SHELXS-97 (Sheldrick, 2008)'
_diffrn_ambient_temperature 150(2)
_diffrn_measured_fraction_theta_full 0.993
_diffrn_measured_fraction_theta_max 0.993
_diffrn_measurement_device_type 'Bruker APEX-II CCD'
_diffrn_measurement_method '\f and \w scans'
_diffrn_radiation_monochromator graphite
_diffrn_radiation_source 'fine-focus sealed tube'
_diffrn_radiation_type MoK\a
_diffrn_radiation_wavelength 0.71073
_diffrn_reflns_av_R_equivalents 0.0989
_diffrn_reflns_av_sigmaI/netI 0.1330
_diffrn_reflns_limit_h_max 11
_diffrn_reflns_limit_h_min -11
_diffrn_reflns_limit_k_max 14
_diffrn_reflns_limit_k_min -14
_diffrn_reflns_limit_l_max 23
_diffrn_reflns_limit_l_min -23
_diffrn_reflns_number 20618
_diffrn_reflns_theta_full 27.57
_diffrn_reflns_theta_max 27.57
_diffrn_reflns_theta_min 1.15
_exptl_absorpt_coefficient_mu 5.762
_exptl_absorpt_correction_T_max 0.8984
_exptl_absorpt_correction_T_min 0.7348
_exptl_absorpt_correction_type multi-scan
_exptl_absorpt_process_details 'SADABS (Bruker, 2006)'
_exptl_crystal_colour colourless
_exptl_crystal_density_diffrn 1.717
_exptl_crystal_density_method 'not measured'
_exptl_crystal_description plate
_exptl_crystal_F_000 804
_exptl_crystal_size_max 0.06
_exptl_crystal_size_mid 0.05
_exptl_crystal_size_min 0.02
_refine_diff_density_max 1.751
_refine_diff_density_min -1.529
_refine_diff_density_rms 0.205
_refine_ls_extinction_method none
_refine_ls_goodness_of_fit_ref 1.055
_refine_ls_hydrogen_treatment constr
_refine_ls_matrix_type full
_refine_ls_number_parameters 379
_refine_ls_number_reflns 7249
_refine_ls_number_restraints 0
_refine_ls_restrained_S_all 1.055
_refine_ls_R_factor_all 0.0972
_refine_ls_R_factor_gt 0.0592
_refine_ls_shift/su_max 0.001
_refine_ls_shift/su_mean 0.000
_refine_ls_structure_factor_coef Fsqd
_refine_ls_weighting_details 'calc w=1/[\s^2^(Fo^2^)+(0.0000P)^2^+0.0000P] where P=(Fo^2^+2Fc^2^)/3'
_refine_ls_weighting_scheme calc
_refine_ls_wR_factor_gt 0.1169
_refine_ls_wR_factor_ref 0.1329
_reflns_number_gt 5086
_reflns_number_total 7249
_reflns_threshold_expression >2sigma(I)
_cod_data_source_file ao8b01860_si_001.cif
_cod_data_source_block 9
_cod_original_cell_volume 1574.96(17)
_cod_original_sg_symbol_H-M P-1
_cod_database_code 4515871

loop_
_symmetry_equiv_pos_as_xyz
'x, y, z'
'-x, -y, -z'

loop_
_atom_site_label
_atom_site_type_symbol
_atom_site_fract_x
_atom_site_fract_y
_atom_site_fract_z
_atom_site_U_iso_or_equiv
_atom_site_adp_type
_atom_site_occupancy
_atom_site_symmetry_multiplicity
_atom_site_calc_flag
_atom_site_refinement_flags
Pt1 Pt 0.78734(4) 0.63064(4) 0.709246(19) 0.02896(12) Uani 1 1 d .
Br1 Br 0.96481(11) 0.82092(10) 0.81697(5) 0.0398(2) Uani 1 1 d .
N1 N 0.5973(8) 0.7053(7) 0.7228(3) 0.0240(15) Uani 1 1 d .
N2 N 0.6425(8) 0.5144(7) 0.7899(4) 0.0262(15) Uani 1 1 d .
N3 N 0.6807(9) 0.4185(7) 0.8158(4) 0.0296(16) Uani 1 1 d .
N4 N 0.6209(11) 0.2124(10) 0.9566(6) 0.070(3) Uani 1 1 d .
C1 C 0.5938(11) 0.8122(9) 0.6932(5) 0.034(2) Uani 1 1 d .
H1A H 0.6621 0.8469 0.6543 0.041 Uiso 1 1 calc R
C2 C 0.4943(11) 0.8741(9) 0.7172(5) 0.034(2) Uani 1 1 d .
H2A H 0.4916 0.9484 0.6941 0.040 Uiso 1 1 calc R
C3 C 0.4002(12) 0.8276(9) 0.7745(6) 0.041(2) Uani 1 1 d .
H3B H 0.3352 0.8716 0.7936 0.049 Uiso 1 1 calc R
C4 C 0.4004(11) 0.7154(8) 0.8044(5) 0.033(2) Uani 1 1 d .
H4B H 0.3355 0.6821 0.8446 0.040 Uiso 1 1 calc R
C5 C 0.4953(10) 0.6505(8) 0.7761(4) 0.0268(18) Uani 1 1 d .
C6 C 0.5028(10) 0.5266(8) 0.8033(4) 0.0248(17) Uani 1 1 d .
C7 C 0.3788(10) 0.4313(8) 0.8375(4) 0.0260(18) Uani 1 1 d .
C8 C 0.4162(11) 0.3293(8) 0.8666(5) 0.0303(19) Uani 1 1 d .
C9 C 0.5733(11) 0.3326(8) 0.8556(5) 0.0302(19) Uani 1 1 d .
C10 C 0.6368(11) 0.2346(9) 0.8823(6) 0.043(2) Uani 1 1 d .
C11 C 0.7082(14) 0.1754(10) 0.8334(7) 0.057(3) Uani 1 1 d .
H11A H 0.7201 0.1948 0.7825 0.068 Uiso 1 1 calc R
C12 C 0.7622(16) 0.0844(12) 0.8643(10) 0.088(5) Uani 1 1 d .
H12A H 0.8057 0.0358 0.8322 0.105 Uiso 1 1 calc R
C13 C 0.7546(17) 0.0634(13) 0.9370(13) 0.116(8) Uani 1 1 d .
H13A H 0.7999 0.0067 0.9577 0.139 Uiso 1 1 calc R
C14 C 0.6784(15) 0.1273(16) 0.9814(10) 0.107(7) Uani 1 1 d .
H14A H 0.6670 0.1087 1.0324 0.129 Uiso 1 1 calc R
C15 C 0.2060(10) 0.4247(9) 0.8357(5) 0.033(2) Uani 1 1 d .
H15A H 0.1292 0.3299 0.8214 0.039 Uiso 1 1 calc R
H15B H 0.1913 0.4748 0.7940 0.039 Uiso 1 1 calc R
C16 C 0.1476(12) 0.4758(10) 0.9064(5) 0.041(2) Uani 1 1 d .
H16A H 0.2335 0.5649 0.9268 0.050 Uiso 1 1 calc R
H16B H 0.0462 0.4882 0.8904 0.050 Uiso 1 1 calc R
C17 C 0.1112(12) 0.3870(11) 0.9701(5) 0.046(3) Uani 1 1 d .
H17A H 0.0299 0.2964 0.9492 0.055 Uiso 1 1 calc R
H17B H 0.0587 0.4228 1.0084 0.055 Uiso 1 1 calc R
C18 C 0.2605(11) 0.3740(11) 1.0099(5) 0.047(3) Uani 1 1 d .
H18A H 0.3616 0.4506 1.0003 0.057 Uiso 1 1 calc R
H18B H 0.2527 0.3808 1.0652 0.057 Uiso 1 1 calc R
C19 C 0.2799(13) 0.2460(11) 0.9863(5) 0.051(3) Uani 1 1 d .
H19A H 0.1855 0.1702 1.0020 0.061 Uiso 1 1 calc R
H19B H 0.3818 0.2495 1.0143 0.061 Uiso 1 1 calc R
C20 C 0.2888(11) 0.2172(9) 0.9013(5) 0.042(2) Uani 1 1 d .
H20A H 0.3127 0.1367 0.8931 0.050 Uiso 1 1 calc R
H20B H 0.1789 0.1961 0.8741 0.050 Uiso 1 1 calc R
C21 C 0.9073(13) 0.7425(10) 0.6271(5) 0.046(3) Uani 1 1 d .
H21A H 0.8623 0.6917 0.5771 0.068 Uiso 1 1 calc R
H21B H 1.0257 0.7632 0.6353 0.068 Uiso 1 1 calc R
H21C H 0.8912 0.8260 0.6297 0.068 Uiso 1 1 calc R
C22 C 0.9669(13) 0.5579(11) 0.7120(6) 0.053(3) Uani 1 1 d .
H22A H 0.9335 0.4792 0.6744 0.080 Uiso 1 1 calc R
H22B H 0.9823 0.5328 0.7626 0.080 Uiso 1 1 calc R
H22C H 1.0709 0.6271 0.7003 0.080 Uiso 1 1 calc R
C23 C 0.6587(14) 0.4774(10) 0.6260(6) 0.054(3) Uani 1 1 d .
H23A H 0.6886 0.5101 0.5765 0.065 Uiso 1 1 calc R
H23B H 0.6967 0.4048 0.6316 0.065 Uiso 1 1 calc R
C24 C 0.4762(12) 0.4188(9) 0.6234(5) 0.036(2) Uani 1 1 d .
C25 C 0.3925(13) 0.4880(11) 0.5877(5) 0.049(3) Uani 1 1 d .
H25A H 0.4501 0.5659 0.5641 0.059 Uiso 1 1 calc R
C26 C 0.2199(13) 0.4358(11) 0.5887(6) 0.056(3) Uani 1 1 d .
H26A H 0.1593 0.4779 0.5637 0.067 Uiso 1 1 calc R
C27 C 0.1344(13) 0.3235(11) 0.6255(6) 0.053(3) Uani 1 1 d .
H27A H 0.0201 0.2970 0.6306 0.064 Uiso 1 1 calc R
C28 C 0.2164(13) 0.2526(11) 0.6539(6) 0.051(3) Uani 1 1 d .
C29 C 0.3930(13) 0.3027(10) 0.6545(5) 0.045(3) Uani 1 1 d .
H29A H 0.4516 0.2559 0.6761 0.053 Uiso 1 1 calc R
B1 B 0.129(2) 0.1294(15) 0.6926(8) 0.072(5) Uani 1 1 d .
O1 O 0.2230(13) 0.0630(8) 0.7239(5) 0.102(4) Uani 1 1 d .
H1B H 0.1602 -0.0038 0.7433 0.153 Uiso 1 1 calc R
O2 O -0.0381(13) 0.0768(9) 0.6983(6) 0.108(4) Uani 1 1 d .
H2B H -0.0862 0.0976 0.6626 0.162 Uiso 1 1 calc R
C30 C -0.2834(14) 0.1088(12) 0.5287(5) 0.052(3) Uani 1 1 d .
O3 O -0.3199(16) 0.1005(14) 0.5916(5) 0.127(5) Uani 1 1 d .
C31 C -0.307(2) 0.2088(13) 0.4858(7) 0.088(5) Uani 1 1 d .
H31A H -0.3540 0.2597 0.5170 0.133 Uiso 1 1 calc R
H31B H -0.3826 0.1641 0.4399 0.133 Uiso 1 1 calc R
H31C H -0.2003 0.2699 0.4716 0.133 Uiso 1 1 calc R
C32 C -0.2138(19) 0.0214(12) 0.4925(8) 0.086(5) Uani 1 1 d .
H32A H -0.2070 -0.0414 0.5274 0.128 Uiso 1 1 calc R
H32B H -0.1029 0.0757 0.4794 0.128 Uiso 1 1 calc R
H32C H -0.2848 -0.0288 0.4463 0.128 Uiso 1 1 calc R

loop_
_atom_site_aniso_label
_atom_site_aniso_U_11
_atom_site_aniso_U_22
_atom_site_aniso_U_33
_atom_site_aniso_U_23
_atom_site_aniso_U_13
_atom_site_aniso_U_12
Pt1 0.02933(19) 0.03067(19) 0.02876(17) 0.00560(13) 0.01021(13) 0.01270(14)
Br1 0.0277(5) 0.0421(6) 0.0432(5) 0.0009(4) 0.0036(4) 0.0085(4)
N1 0.019(3) 0.026(4) 0.024(3) 0.006(3) 0.002(3) 0.006(3)
N2 0.024(4) 0.029(4) 0.027(3) 0.005(3) 0.004(3) 0.012(3)
N3 0.026(4) 0.027(4) 0.033(4) 0.001(3) -0.006(3) 0.010(3)
N4 0.032(5) 0.081(7) 0.094(7) 0.067(6) 0.002(5) 0.009(5)
C1 0.027(5) 0.039(5) 0.034(4) 0.009(4) -0.001(4) 0.009(4)
C2 0.040(5) 0.032(5) 0.034(5) 0.001(4) 0.002(4) 0.021(4)
C3 0.035(5) 0.022(5) 0.070(7) 0.015(5) 0.009(5) 0.014(4)
C4 0.033(5) 0.026(5) 0.040(5) 0.004(4) 0.011(4) 0.009(4)
C5 0.018(4) 0.029(5) 0.028(4) 0.004(4) 0.005(3) 0.004(3)
C6 0.028(5) 0.025(4) 0.020(4) -0.004(3) 0.004(3) 0.010(4)
C7 0.027(4) 0.027(4) 0.024(4) 0.002(4) 0.003(3) 0.010(4)
C8 0.031(5) 0.023(4) 0.035(4) 0.004(4) 0.000(4) 0.009(4)
C9 0.029(5) 0.025(4) 0.035(4) 0.008(4) 0.001(4) 0.008(4)
C10 0.029(5) 0.022(5) 0.070(7) 0.009(5) -0.013(5) 0.005(4)
C11 0.067(8) 0.030(6) 0.070(7) -0.007(5) -0.021(6) 0.024(6)
C12 0.069(9) 0.033(6) 0.155(14) -0.016(8) -0.067(10) 0.030(6)
C13 0.042(8) 0.053(8) 0.24(2) 0.089(12) -0.043(11) 0.004(6)
C14 0.026(7) 0.108(12) 0.193(17) 0.119(13) 0.016(9) 0.012(7)
C15 0.019(4) 0.034(5) 0.038(5) 0.009(4) 0.001(4) 0.002(4)
C16 0.033(5) 0.046(6) 0.043(5) 0.003(5) 0.009(4) 0.013(5)
C17 0.034(6) 0.055(7) 0.045(5) 0.015(5) 0.014(5) 0.011(5)
C18 0.026(5) 0.063(7) 0.036(5) 0.015(5) 0.003(4) -0.001(5)
C19 0.034(6) 0.063(7) 0.054(6) 0.031(6) 0.012(5) 0.013(5)
C20 0.029(5) 0.027(5) 0.058(6) 0.021(5) 0.006(4) -0.003(4)
C21 0.056(7) 0.040(6) 0.052(6) 0.021(5) 0.028(5) 0.024(5)
C22 0.042(6) 0.064(7) 0.069(7) 0.014(6) 0.017(5) 0.034(6)
C23 0.053(7) 0.046(6) 0.046(6) 0.006(5) 0.006(5) 0.003(5)
C24 0.044(6) 0.035(5) 0.025(4) -0.013(4) -0.001(4) 0.015(5)
C25 0.050(7) 0.053(7) 0.038(5) 0.013(5) 0.002(5) 0.015(5)
C26 0.031(6) 0.059(7) 0.065(7) -0.025(6) -0.001(5) 0.013(5)
C27 0.033(6) 0.042(6) 0.072(7) -0.005(6) 0.008(5) 0.005(5)
C28 0.039(6) 0.050(7) 0.058(6) -0.014(6) 0.005(5) 0.014(5)
C29 0.051(7) 0.038(6) 0.028(4) -0.015(4) 0.002(4) 0.005(5)
B1 0.069(11) 0.058(9) 0.058(8) -0.023(7) 0.033(8) -0.005(8)
O1 0.126(9) 0.047(5) 0.078(6) 0.026(5) -0.015(6) -0.022(6)
O2 0.090(8) 0.074(7) 0.153(10) 0.019(7) 0.063(7) 0.018(6)
C30 0.049(7) 0.073(8) 0.032(5) 0.004(5) 0.003(5) 0.024(6)
O3 0.176(13) 0.211(14) 0.069(6) 0.057(8) 0.055(7) 0.144(12)
C31 0.150(16) 0.066(9) 0.063(8) 0.015(7) 0.034(9) 0.053(10)
C32 0.122(13) 0.052(8) 0.099(10) 0.021(8) 0.062(10) 0.042(8)

loop_
_atom_type_symbol
_atom_type_description
_atom_type_scat_dispersion_real
_atom_type_scat_dispersion_imag
_atom_type_scat_source
C C 0.0033 0.0016 'International Tables Vol C Tables 4.2.6.8 and 6.1.1.4'
H H 0.0000 0.0000 'International Tables Vol C Tables 4.2.6.8 and 6.1.1.4'
B B 0.0013 0.0007 'International Tables Vol C Tables 4.2.6.8 and 6.1.1.4'
N N 0.0061 0.0033 'International Tables Vol C Tables 4.2.6.8 and 6.1.1.4'
O O 0.0106 0.0060 'International Tables Vol C Tables 4.2.6.8 and 6.1.1.4'
Br Br -0.2901 2.4595 'International Tables Vol C Tables 4.2.6.8 and 6.1.1.4'
Pt Pt -1.7033 8.3905 'International Tables Vol C Tables 4.2.6.8 and 6.1.1.4'

loop_
_geom_angle_atom_site_label_1
_geom_angle_atom_site_label_2
_geom_angle_atom_site_label_3
_geom_angle
C23 Pt1 C22 86.9(5)
C23 Pt1 C21 88.5(4)
C22 Pt1 C21 86.6(4)
C23 Pt1 N2 89.2(3)
C22 Pt1 N2 97.9(4)
C21 Pt1 N2 174.8(4)
C23 Pt1 N1 97.5(4)
C22 Pt1 N1 172.2(3)
C21 Pt1 N1 99.9(3)
N2 Pt1 N1 75.8(2)
C23 Pt1 Br1 176.6(3)
C22 Pt1 Br1 89.7(3)
C21 Pt1 Br1 91.6(3)
N2 Pt1 Br1 90.91(18)
N1 Pt1 Br1 85.73(17)
C1 N1 C5 119.9(7)
C1 N1 Pt1 124.6(5)
C5 N1 Pt1 114.5(5)
C6 N2 N3 122.1(7)
C6 N2 Pt1 118.2(5)
N3 N2 Pt1 118.9(5)
C9 N3 N2 117.8(7)
C14 N4 C10 116.4(13)
N1 C1 C2 122.2(8)
N1 C1 H1A 118.9
C2 C1 H1A 118.9
C3 C2 C1 119.2(8)
C3 C2 H2A 120.4
C1 C2 H2A 120.4
C2 C3 C4 119.0(9)
C2 C3 H3B 120.5
C4 C3 H3B 120.5
C3 C4 C5 120.5(8)
C3 C4 H4B 119.8
C5 C4 H4B 119.8
N1 C5 C4 119.0(8)
N1 C5 C6 115.9(7)
C4 C5 C6 125.1(7)
N2 C6 C7 122.1(8)
N2 C6 C5 112.5(7)
C7 C6 C5 125.3(7)
C6 C7 C8 116.8(8)
C6 C7 C15 122.6(7)
C8 C7 C15 120.2(7)
C9 C8 C7 116.3(7)
C9 C8 C20 122.2(8)
C7 C8 C20 121.4(8)
N3 C9 C8 124.2(8)
N3 C9 C10 111.0(8)
C8 C9 C10 124.6(8)
N4 C10 C11 124.5(9)
N4 C10 C9 115.6(10)
C11 C10 C9 119.9(9)
C10 C11 C12 115.0(12)
C10 C11 H11A 122.5
C12 C11 H11A 122.5
C13 C12 C11 122.4(15)
C13 C12 H12A 118.8
C11 C12 H12A 118.8
C12 C13 C14 117.9(12)
C12 C13 H13A 121.1
C14 C13 H13A 121.1
N4 C14 C13 123.7(15)
N4 C14 H14A 118.2
C13 C14 H14A 118.2
C7 C15 C16 120.5(7)
C7 C15 H15A 107.2
C16 C15 H15A 107.2
C7 C15 H15B 107.2
C16 C15 H15B 107.2
H15A C15 H15B 106.8
C17 C16 C15 116.1(8)
C17 C16 H16A 108.3
C15 C16 H16A 108.3
C17 C16 H16B 108.3
C15 C16 H16B 108.3
H16A C16 H16B 107.4
C16 C17 C18 115.5(8)
C16 C17 H17A 108.4
C18 C17 H17A 108.4
C16 C17 H17B 108.4
C18 C17 H17B 108.4
H17A C17 H17B 107.5
C19 C18 C17 115.3(9)
C19 C18 H18A 108.4
C17 C18 H18A 108.4
C19 C18 H18B 108.4
C17 C18 H18B 108.4
H18A C18 H18B 107.5
C18 C19 C20 115.4(8)
C18 C19 H19A 108.4
C20 C19 H19A 108.4
C18 C19 H19B 108.4
C20 C19 H19B 108.4
H19A C19 H19B 107.5
C8 C20 C19 115.3(8)
C8 C20 H20A 108.5
C19 C20 H20A 108.5
C8 C20 H20B 108.5
C19 C20 H20B 108.5
H20A C20 H20B 107.5
Pt1 C21 H21A 109.5
Pt1 C21 H21B 109.5
H21A C21 H21B 109.5
Pt1 C21 H21C 109.5
H21A C21 H21C 109.5
H21B C21 H21C 109.5
Pt1 C22 H22A 109.5
Pt1 C22 H22B 109.5
H22A C22 H22B 109.5
Pt1 C22 H22C 109.5
H22A C22 H22C 109.5
H22B C22 H22C 109.5
C24 C23 Pt1 117.0(7)
C24 C23 H23A 108.0
Pt1 C23 H23A 108.0
C24 C23 H23B 108.0
Pt1 C23 H23B 108.0
H23A C23 H23B 107.3
C29 C24 C25 121.9(10)
C29 C24 C23 121.2(9)
C25 C24 C23 116.9(9)
C26 C25 C24 116.7(10)
C26 C25 H25A 121.7
C24 C25 H25A 121.7
C27 C26 C25 122.1(11)
C27 C26 H26A 119.0
C25 C26 H26A 119.0
C28 C27 C26 119.6(11)
C28 C27 H27A 120.2
C26 C27 H27A 120.2
C27 C28 C29 119.7(10)
C27 C28 B1 121.6(12)
C29 C28 B1 118.3(12)
C24 C29 C28 119.4(10)
C24 C29 H29A 120.3
C28 C29 H29A 120.3
O2 B1 O1 118.0(13)
O2 B1 C28 123.0(16)
O1 B1 C28 118.9(12)
B1 O1 H1B 109.5
B1 O2 H2B 109.5
O3 C30 C31 119.7(12)
O3 C30 C32 121.8(12)
C31 C30 C32 118.5(10)
C30 C31 H31A 109.5
C30 C31 H31B 109.5
H31A C31 H31B 109.5
C30 C31 H31C 109.5
H31A C31 H31C 109.5
H31B C31 H31C 109.5
C30 C32 H32A 109.5
C30 C32 H32B 109.5
H32A C32 H32B 109.5
C30 C32 H32C 109.5
H32A C32 H32C 109.5
H32B C32 H32C 109.5

loop_
_geom_bond_atom_site_label_1
_geom_bond_atom_site_label_2
_geom_bond_distance
Pt1 C23 2.045(10)
Pt1 C22 2.047(9)
Pt1 C21 2.054(8)
Pt1 N2 2.135(6)
Pt1 N1 2.167(7)
Pt1 Br1 2.6201(10)
N1 C1 1.334(10)
N1 C5 1.359(9)
N2 C6 1.333(10)
N2 N3 1.333(9)
N3 C9 1.332(10)
N4 C14 1.320(16)
N4 C10 1.371(13)
C1 C2 1.381(12)
C1 H1A 0.9500
C2 C3 1.359(12)
C2 H2A 0.9500
C3 C4 1.380(11)
C3 H3B 0.9500
C4 C5 1.395(11)
C4 H4B 0.9500
C5 C6 1.503(11)
C6 C7 1.393(11)
C7 C8 1.413(11)
C7 C15 1.504(11)
C8 C9 1.406(12)
C8 C20 1.507(11)
C9 C10 1.494(12)
C10 C11 1.374(15)
C11 C12 1.402(15)
C11 H11A 0.9500
C12 C13 1.33(2)
C12 H12A 0.9500
C13 C14 1.39(2)
C13 H13A 0.9500
C14 H14A 0.9500
C15 C16 1.539(12)
C15 H15A 0.9900
C15 H15B 0.9900
C16 C17 1.521(12)
C16 H16A 0.9900
C16 H16B 0.9900
C17 C18 1.525(13)
C17 H17A 0.9900
C17 H17B 0.9900
C18 C19 1.512(14)
C18 H18A 0.9900
C18 H18B 0.9900
C19 C20 1.535(13)
C19 H19A 0.9900
C19 H19B 0.9900
C20 H20A 0.9900
C20 H20B 0.9900
C21 H21A 0.9800
C21 H21B 0.9800
C21 H21C 0.9800
C22 H22A 0.9800
C22 H22B 0.9800
C22 H22C 0.9800
C23 C24 1.481(14)
C23 H23A 0.9900
C23 H23B 0.9900
C24 C29 1.373(13)
C24 C25 1.414(14)
C25 C26 1.407(14)
C25 H25A 0.9500
C26 C27 1.403(15)
C26 H26A 0.9500
C27 C28 1.362(15)
C27 H27A 0.9500
C28 C29 1.438(14)
C28 B1 1.510(18)
C29 H29A 0.9500
B1 O2 1.375(17)
B1 O1 1.42(2)
O1 H1B 0.8400
O2 H2B 0.8400
C30 O3 1.184(12)
C30 C31 1.460(15)
C30 C32 1.464(15)
C31 H31A 0.9800
C31 H31B 0.9800
C31 H31C 0.9800
C32 H32A 0.9800
C32 H32B 0.9800
C32 H32C 0.9800

loop_
_geom_hbond_atom_site_label_D
_geom_hbond_atom_site_label_H
_geom_hbond_atom_site_label_A
_geom_hbond_distance_DH
_geom_hbond_distance_HA
_geom_hbond_distance_DA
_geom_hbond_angle_DHA
_geom_hbond_site_symmetry_A
O1 H1B Br1 0.84 2.54 3.372(8) 171.0 1_445
O2 H2B O3 0.84 2.37 3.150(13) 154.5 1_555

loop_
_geom_torsion_atom_site_label_1
_geom_torsion_atom_site_label_2
_geom_torsion_atom_site_label_3
_geom_torsion_atom_site_label_4
_geom_torsion
C23 Pt1 N1 C1 -100.7(7)
C22 Pt1 N1 C1 135(3)
C21 Pt1 N1 C1 -10.8(7)
N2 Pt1 N1 C1 172.1(7)
Br1 Pt1 N1 C1 80.1(6)
C23 Pt1 N1 C5 91.2(6)
C22 Pt1 N1 C5 -33(3)
C21 Pt1 N1 C5 -178.9(6)
N2 Pt1 N1 C5 4.0(5)
Br1 Pt1 N1 C5 -88.0(5)
C23 Pt1 N2 C6 -90.1(7)
C22 Pt1 N2 C6 -176.9(7)
C21 Pt1 N2 C6 -26(4)
N1 Pt1 N2 C6 7.9(6)
Br1 Pt1 N2 C6 93.2(6)
C23 Pt1 N2 N3 79.5(6)
C22 Pt1 N2 N3 -7.3(6)
C21 Pt1 N2 N3 143(4)
N1 Pt1 N2 N3 177.5(6)
Br1 Pt1 N2 N3 -97.1(5)
C6 N2 N3 C9 0.5(11)
Pt1 N2 N3 C9 -168.7(6)
C5 N1 C1 C2 2.9(12)
Pt1 N1 C1 C2 -164.6(7)
N1 C1 C2 C3 2.0(14)
C1 C2 C3 C4 -3.2(14)
C2 C3 C4 C5 -0.3(14)
C1 N1 C5 C4 -6.4(12)
Pt1 N1 C5 C4 162.3(6)
C1 N1 C5 C6 177.2(7)
Pt1 N1 C5 C6 -14.0(9)
C3 C4 C5 N1 5.1(13)
C3 C4 C5 C6 -178.9(8)
N3 N2 C6 C7 -7.6(12)
Pt1 N2 C6 C7 161.7(6)
N3 N2 C6 C5 173.7(7)
Pt1 N2 C6 C5 -17.1(9)
N1 C5 C6 N2 20.4(10)
C4 C5 C6 N2 -155.7(8)
N1 C5 C6 C7 -158.3(7)
C4 C5 C6 C7 25.6(13)
N2 C6 C7 C8 8.1(11)
C5 C6 C7 C8 -173.3(7)
N2 C6 C7 C15 -164.5(8)
C5 C6 C7 C15 14.1(12)
C6 C7 C8 C9 -2.1(11)
C15 C7 C8 C9 170.7(7)
C6 C7 C8 C20 -177.0(8)
C15 C7 C8 C20 -4.3(12)
N2 N3 C9 C8 5.8(12)
N2 N3 C9 C10 -178.2(7)
C7 C8 C9 N3 -4.8(13)
C20 C8 C9 N3 170.1(8)
C7 C8 C9 C10 179.7(8)
C20 C8 C9 C10 -5.4(14)
C14 N4 C10 C11 -0.4(16)
C14 N4 C10 C9 -179.2(9)
N3 C9 C10 N4 134.3(8)
C8 C9 C10 N4 -49.7(13)
N3 C9 C10 C11 -44.6(12)
C8 C9 C10 C11 131.5(10)
N4 C10 C11 C12 1.8(16)
C9 C10 C11 C12 -179.5(9)
C10 C11 C12 C13 -4.2(18)
C11 C12 C13 C14 5(2)
C10 N4 C14 C13 1.2(19)
C12 C13 C14 N4 -4(2)
C6 C7 C15 C16 -104.1(9)
C8 C7 C15 C16 83.6(10)
C7 C15 C16 C17 -74.5(11)
C15 C16 C17 C18 66.9(12)
C16 C17 C18 C19 -101.4(10)
C17 C18 C19 C20 56.5(11)
C9 C8 C20 C19 97.4(11)
C7 C8 C20 C19 -87.9(11)
C18 C19 C20 C8 52.6(12)
C22 Pt1 C23 C24 146.3(8)
C21 Pt1 C23 C24 -127.1(8)
N2 Pt1 C23 C24 48.3(8)
N1 Pt1 C23 C24 -27.3(8)
Br1 Pt1 C23 C24 140(4)
Pt1 C23 C24 C29 -98.6(9)
Pt1 C23 C24 C25 81.4(10)
C29 C24 C25 C26 3.1(14)
C23 C24 C25 C26 -176.9(9)
C24 C25 C26 C27 2.2(15)
C25 C26 C27 C28 -7.7(16)
C26 C27 C28 C29 7.8(16)
C26 C27 C28 B1 -178.8(10)
C25 C24 C29 C28 -2.9(13)
C23 C24 C29 C28 177.1(9)
C27 C28 C29 C24 -2.7(14)
B1 C28 C29 C24 -176.4(9)
C27 C28 B1 O2 3.4(18)
C29 C28 B1 O2 177.0(10)
C27 C28 B1 O1 -177.3(10)
C29 C28 B1 O1 -3.8(16)
